data_1535001
loop_
_publ_author_name
'Beck, J.'
'Kellner, M.'
'Kreuzinger, M.'

_publ_section_title
;
 (Se4)2 (Mo2 O2 Cl8) (M Cl6) (M = Zr, Hf) - tetraselenium(2+)
 halometalates with two different anions
;
_journal_name_full 'Zeitschrift fuer Anorganische und Allgemeine Chemie'
_journal_page_first 2656
_journal_page_last 2660
_journal_volume 628
_journal_year 2002
_chemical_formula_sum 'Cl14 Mo2 O2 Se8 Zr'
_chemical_name_systematic '(Se4)2 (Mo2 O2 Cl8) (Zr Cl6)'
_space_group_IT_number 14
_symmetry_space_group_name_Hall '-P 2ybc'
_symmetry_space_group_name_H-M 'P 1 21/c 1'
_cell_angle_alpha 90
_cell_angle_beta 106.01
_cell_angle_gamma 90
_cell_formula_units_Z 2
_cell_length_a 13.366
_cell_length_b 7.161
_cell_length_c 15.18
_cell_volume 1396.583
_citation_journal_id_ASTM ZAACAB
_cod_data_source_file Beck_ZAACAB_2002_727.cif
_cod_data_source_block Cl14Mo2O2Se8Zr1
_cod_original_formula_sum 'Cl14 Mo2 O2 Se8 Zr1'
_cod_database_code 1535001

loop_
_symmetry_equiv_pos_as_xyz
x,y,z
-x,y+1/2,-z+1/2
-x,-y,-z
x,-y-1/2,z-1/2

loop_
_atom_site_label
_atom_site_type_symbol
_atom_site_fract_x
_atom_site_fract_y
_atom_site_fract_z
_atom_site_occupancy
_atom_site_U_iso_or_equiv
Se2 Se 0.25827 -0.5029 0.13753 1 0.0
Cl2 Cl-1 0.6237 0.2849 0.4381 1 0.0
Cl4 Cl-1 0.4715 0.1626 0.566 1 0.0
Se4 Se 0.18735 -0.3585 0.31429 1 0.0
Cl6 Cl-1 0.1807 0.1069 0.0714 1 0.0
Se1 Se 0.15187 -0.6152 0.22099 1 0.0
Cl1 Cl-1 0.2827 0.0459 0.3802 1 0.0
O1 O-2 0.399 0.4202 0.3937 1 0.0
Cl7 Cl-1 0.0089 0.1221 -0.1494 1 0.0
Mo1 Mo+5 0.44539 0.20379 0.40497 1 0.0
Zr1 Zr+4 0 0 0 1 0.0
Cl3 Cl-1 0.4461 0.129 0.25642 1 0.0
Cl5 Cl-1 0.0672 -0.2977 -0.0355 1 0.0
Se3 Se 0.29364 -0.2449 0.23082 1 0.0
